data_7208216
loop_
_publ_author_name
'Yan, Xuhuan'
'Yan, Zhenzhong'
'Zhang, Ye'
'Liu, Weisheng'
'Tang, Yu'
'Tan, Minyu'

_publ_section_title
;
 Anions make the difference: conversion from zero- to one-dimensional
 structures and luminescent properties of lanthanide-based complexes
;
_journal_issue 15
_journal_name_full CrystEngComm
_journal_page_first 4989
_journal_paper_doi 10.1039/c2ce25210d
_journal_volume 14
_journal_year 2012
_chemical_formula_sum 'C84 H92 N14 O28 Sm2'
_chemical_formula_weight 2046.44
_chemical_name_systematic
;
?
;
_space_group_IT_number 14
_symmetry_cell_setting monoclinic
_symmetry_space_group_name_Hall '-P 2ybc'
_symmetry_space_group_name_H-M 'P 1 21/c 1'
_atom_sites_solution_hydrogens geom
_atom_sites_solution_primary direct
_atom_sites_solution_secondary difmap
_audit_creation_method SHELXL-97
_cell_angle_alpha 90.00
_cell_angle_beta 101.880(3)
_cell_angle_gamma 90.00
_cell_formula_units_Z 2
_cell_length_a 16.6358(13)
_cell_length_b 14.0938(11)
_cell_length_c 19.7424(17)
_cell_measurement_temperature 294(2)
_cell_volume 4529.7(6)
_computing_cell_refinement 'Bruker SMART'
_computing_data_collection 'Bruker SMART'
_computing_data_reduction 'Bruker SAINT'
_computing_molecular_graphics 'Bruker SHELXTL'
_computing_publication_material 'Bruker SHELXTL'
_computing_structure_refinement 'SHELXL-97 (Sheldrick, 1997)'
_computing_structure_solution 'SHELXS-97 (Sheldrick, 1990)'
_diffrn_ambient_temperature 294(2)
_diffrn_measured_fraction_theta_full 0.973
_diffrn_measured_fraction_theta_max 0.973
_diffrn_measurement_device_type 'CCD area detector'
_diffrn_measurement_method 'phi and omega scans'
_diffrn_radiation_monochromator graphite
_diffrn_radiation_source 'fine-focus sealed tube'
_diffrn_radiation_type MoK\a
_diffrn_radiation_wavelength 0.71073
_diffrn_reflns_av_R_equivalents 0.0391
_diffrn_reflns_av_sigmaI/netI 0.0456
_diffrn_reflns_limit_h_max 21
_diffrn_reflns_limit_h_min -21
_diffrn_reflns_limit_k_max 17
_diffrn_reflns_limit_k_min -18
_diffrn_reflns_limit_l_max 17
_diffrn_reflns_limit_l_min -25
_diffrn_reflns_number 27307
_diffrn_reflns_theta_full 27.57
_diffrn_reflns_theta_max 27.57
_diffrn_reflns_theta_min 1.79
_diffrn_standards_decay_% none
_exptl_absorpt_coefficient_mu 1.369
_exptl_absorpt_correction_T_max 0.9224
_exptl_absorpt_correction_T_min 0.5778
_exptl_absorpt_correction_type multi-scan
_exptl_absorpt_process_details sadabs
_exptl_crystal_colour colorless
_exptl_crystal_density_diffrn 1.500
_exptl_crystal_density_method 'not measured'
_exptl_crystal_description block
_exptl_crystal_F_000 2084
_exptl_crystal_size_max 0.45
_exptl_crystal_size_mid 0.37
_exptl_crystal_size_min 0.06
_refine_diff_density_max 0.785
_refine_diff_density_min -0.775
_refine_diff_density_rms 0.072
_refine_ls_extinction_coef 0.00059(11)
_refine_ls_extinction_expression Fc^*^=kFc[1+0.001xFc^2^\l^3^/sin(2\q)]^-1/4^
_refine_ls_extinction_method SHELXL
_refine_ls_goodness_of_fit_ref 1.027
_refine_ls_hydrogen_treatment constr
_refine_ls_matrix_type full
_refine_ls_number_parameters 580
_refine_ls_number_reflns 10212
_refine_ls_number_restraints 1
_refine_ls_restrained_S_all 1.032
_refine_ls_R_factor_all 0.0505
_refine_ls_R_factor_gt 0.0352
_refine_ls_shift/su_max 0.003
_refine_ls_shift/su_mean 0.000
_refine_ls_structure_factor_coef Fsqd
_refine_ls_weighting_details 'calc w=1/[\s^2^(Fo^2^)+(0.0357P)^2^+1.8146P] where P=(Fo^2^+2Fc^2^)/3'
_refine_ls_weighting_scheme calc
_refine_ls_wR_factor_gt 0.0777
_refine_ls_wR_factor_ref 0.0852
_reflns_number_gt 7889
_reflns_number_total 10212
_reflns_threshold_expression >2sigma(I)
_cod_data_source_file c2ce25210d.txt
_cod_data_source_block 666992
_cod_depositor_comments
;
The following automatic conversions were performed:

'_symmetry_cell_setting' value 'Monoclinic' changed to 'monoclinic'
according to /home/saulius/struct/CIF-dictionaries/cif_core.dic
dictionary named 'cif_core.dic' version 2.4.1 from 2010-06-29.

Automatic conversion script
Id: cif_fix_values 1891 2012-01-12 08:04:46Z andrius 
;
_cod_original_sg_symbol_H-M P2(1)/c
_cod_database_code 7208216

loop_
_symmetry_equiv_pos_as_xyz
'x, y, z'
'-x, y+1/2, -z+1/2'
'-x, -y, -z'
'x, -y-1/2, z-1/2'

loop_
_atom_site_label
_atom_site_type_symbol
_atom_site_fract_x
_atom_site_fract_y
_atom_site_fract_z
_atom_site_U_iso_or_equiv
_atom_site_adp_type
_atom_site_occupancy
_atom_site_symmetry_multiplicity
_atom_site_calc_flag
_atom_site_refinement_flags
O13 O 0.33586(13) 0.91172(15) 0.46923(13) 0.0544(6) Uani 1 1 d .
C50 C -0.0204(4) 0.9540(4) 0.3146(4) 0.123(2) Uani 1 1 d .
H50 H -0.0647 0.9210 0.2887 0.148 Uiso 1 1 calc R
C52 C 0.0469(4) 0.9727(4) 0.2869(3) 0.1084(18) Uani 1 1 d .
H52 H 0.0487 0.9506 0.2428 0.130 Uiso 1 1 calc R
C51 C -0.0229(3) 0.9831(4) 0.3794(4) 0.122(2) Uani 1 1 d .
H51 H -0.0681 0.9687 0.3985 0.147 Uiso 1 1 calc R
C39 C 0.53179(18) 0.9298(2) 0.41378(17) 0.0499(8) Uani 1 1 d .
H39 H 0.5801 0.8956 0.4163 0.060 Uiso 1 1 calc R
C33 C 0.0422(2) 1.0343(3) 0.4172(3) 0.0889(14) Uani 1 1 d .
H33 H 0.0406 1.0542 0.4618 0.107 Uiso 1 1 calc R
C22 C 0.1116(3) 1.0239(3) 0.3236(3) 0.0790(12) Uani 1 1 d .
H22 H 0.1568 1.0369 0.3042 0.095 Uiso 1 1 calc R
C20 C 0.17742(18) 1.1187(2) 0.42815(19) 0.0534(8) Uani 1 1 d .
H20A H 0.1778 1.1782 0.4035 0.064 Uiso 1 1 calc R
H20B H 0.1668 1.1327 0.4736 0.064 Uiso 1 1 calc R
C21 C 0.1096(2) 1.0561(3) 0.3893(2) 0.0585(9) Uani 1 1 d .
C25 C 0.47131(18) 0.8945(2) 0.44469(17) 0.0473(8) Uani 1 1 d .
H25 H 0.4790 0.8370 0.4682 0.057 Uiso 1 1 calc R
C18 C 0.31092(17) 1.0909(2) 0.39631(15) 0.0390(7) Uani 1 1 d .
C17 C 0.38704(16) 1.0321(2) 0.40525(15) 0.0384(6) Uani 1 1 d .
N6 N 0.25752(15) 1.0734(2) 0.43573(14) 0.0497(7) Uani 1 1 d .
H6 H 0.2710 1.0322 0.4683 0.060 Uiso 1 1 calc R
C24 C 0.39857(17) 0.9448(2) 0.44077(16) 0.0417(7) Uani 1 1 d .
O10 O 0.29895(12) 1.15576(16) 0.35265(12) 0.0523(6) Uani 1 1 d .
Sm1 Sm 0.725666(8) 0.724199(11) 0.731078(8) 0.03698(7) Uani 1 1 d .
N3 N 0.79428(15) 0.5738(2) 0.65761(17) 0.0542(7) Uani 1 1 d .
O6 O 0.77243(14) 0.65145(18) 0.62791(12) 0.0585(6) Uani 1 1 d .
O2 O 0.63183(15) 0.82627(19) 0.78286(13) 0.0611(6) Uani 1 1 d .
O7 O 0.77980(15) 0.56236(17) 0.71758(14) 0.0616(6) Uani 1 1 d .
O5 O 0.67438(13) 0.61126(19) 0.81142(13) 0.0613(7) Uani 1 1 d .
O4 O 0.79410(14) 0.6703(2) 0.85138(12) 0.0661(7) Uani 1 1 d .
O1 O 0.75641(16) 0.87633(19) 0.79827(16) 0.0752(8) Uani 1 1 d .
O3 O 0.6632(2) 0.9657(2) 0.82776(19) 0.0997(11) Uani 1 1 d .
O8 O 0.82779(18) 0.5120(2) 0.63004(16) 0.0844(9) Uani 1 1 d .
N1 N 0.6830(2) 0.8918(2) 0.80410(16) 0.0636(8) Uani 1 1 d .
N2 N 0.73872(18) 0.6108(2) 0.85838(15) 0.0583(8) Uani 1 1 d .
O9 O 0.74798(19) 0.5557(3) 0.90662(15) 0.0943(10) Uani 1 1 d .
N5 N 0.26152(18) 0.70305(19) 0.54770(15) 0.0517(7) Uani 1 1 d .
N7 N 0.46761(15) 0.6412(2) 0.65917(14) 0.0583(8) Uani 1 1 d .
H7 H 0.4210 0.6304 0.6321 0.070 Uiso 1 1 calc R
C5 C 0.40207(19) 0.7067(3) 0.74930(17) 0.0490(8) Uani 1 1 d .
C3 C 0.2801(2) 0.7274(3) 0.7951(2) 0.0730(12) Uani 1 1 d .
H3 H 0.2394 0.7018 0.8157 0.088 Uiso 1 1 calc R
C4 C 0.3408(2) 0.6687(3) 0.77909(18) 0.0564(9) Uani 1 1 d .
H4 H 0.3402 0.6041 0.7883 0.068 Uiso 1 1 calc R
C6 C 0.46934(19) 0.6445(3) 0.73332(18) 0.0604(10) Uani 1 1 d .
H6A H 0.5221 0.6686 0.7574 0.072 Uiso 1 1 calc R
H6B H 0.4631 0.5808 0.7501 0.072 Uiso 1 1 calc R
C2 C 0.2798(3) 0.8226(4) 0.7809(2) 0.0767(12) Uani 1 1 d .
H2 H 0.2388 0.8614 0.7915 0.092 Uiso 1 1 calc R
C1 C 0.3393(3) 0.8598(3) 0.7514(2) 0.0756(11) Uani 1 1 d .
H1 H 0.3389 0.9243 0.7414 0.091 Uiso 1 1 calc R
C9 C 0.0857(4) 0.5953(4) 0.5906(3) 0.119(2) Uani 1 1 d .
H9 H 0.1180 0.5484 0.6160 0.143 Uiso 1 1 calc R
C10 C 0.1221(3) 0.6785(4) 0.5761(2) 0.0798(13) Uani 1 1 d .
C11 C 0.2122(3) 0.6951(3) 0.6005(2) 0.0793(13) Uani 1 1 d .
H11A H 0.2193 0.7529 0.6277 0.095 Uiso 1 1 calc R
H11B H 0.2343 0.6434 0.6313 0.095 Uiso 1 1 calc R
C8 C 0.0705(3) 0.7451(4) 0.5387(3) 0.1030(18) Uani 1 1 d .
H8A H 0.0923 0.8028 0.5285 0.124 Uiso 1 1 calc R
O11 O 0.60018(12) 0.67276(17) 0.66692(11) 0.0508(5) Uani 1 1 d .
O12 O 0.86751(13) 0.75757(17) 0.74093(14) 0.0569(6) Uani 1 1 d .
C14 C 0.53118(17) 0.6532(2) 0.63047(15) 0.0403(7) Uani 1 1 d .
C15 C 0.5216(2) 0.6450(2) 0.55395(16) 0.0498(8) Uani 1 1 d .
C16 C 0.5878(2) 0.6740(3) 0.52550(19) 0.0616(9) Uani 1 1 d .
H16 H 0.6348 0.6975 0.5544 0.074 Uiso 1 1 calc R
N4 N 1.00022(16) 0.7911(2) 0.78420(19) 0.0645(9) Uani 1 1 d .
C30 C 0.9229(2) 0.7808(3) 0.7889(3) 0.0715(11) Uani 1 1 d .
H30 H 0.9095 0.7921 0.8317 0.086 Uiso 1 1 calc R
C36 C -0.0135(4) 0.7287(5) 0.5156(4) 0.127(2) Uani 1 1 d .
H36 H -0.0463 0.7740 0.4888 0.153 Uiso 1 1 calc R
C37 C -0.0471(4) 0.6461(7) 0.5324(5) 0.147(4) Uani 1 1 d .
H37 H -0.1033 0.6356 0.5194 0.177 Uiso 1 1 calc R
C38 C 0.0030(5) 0.5798(6) 0.5684(5) 0.153(3) Uani 1 1 d .
H38 H -0.0192 0.5222 0.5785 0.184 Uiso 1 1 calc R
C41 C 0.4518(3) 0.6092(3) 0.5090(2) 0.0697(12) Uani 1 1 d .
C43 C 0.5171(5) 0.6337(4) 0.4119(3) 0.111(2) Uani 1 1 d .
H43 H 0.5156 0.6299 0.3646 0.134 Uiso 1 1 calc R
C42 C 0.4510(4) 0.6041(4) 0.4377(2) 0.101(2) Uani 1 1 d .
H42 H 0.4049 0.5803 0.4076 0.122 Uiso 1 1 calc R
C44 C 0.5846(4) 0.6685(3) 0.4552(2) 0.0893(15) Uani 1 1 d .
H44 H 0.6292 0.6889 0.4373 0.107 Uiso 1 1 calc R
O14 O 0.38911(15) 0.5798(2) 0.53791(16) 0.0933(11) Uani 1 1 d .
C46 C 0.3091(3) 0.5620(5) 0.4982(4) 0.176(4) Uani 1 1 d D
H46A H 0.3132 0.5575 0.4500 0.211 Uiso 1 1 calc R
H46B H 0.2917 0.5003 0.5117 0.211 Uiso 1 1 calc R
C47 C 0.2515(2) 0.6225(3) 0.5024(3) 0.107(2) Uani 1 1 d D
H47A H 0.2064 0.5859 0.5132 0.128 Uiso 1 1 calc R
H47B H 0.2324 0.6472 0.4560 0.128 Uiso 1 1 calc R
C48 C 0.2589(2) 0.7942(3) 0.5136(2) 0.0600(10) Uani 1 1 d .
H48A H 0.2414 0.8426 0.5424 0.072 Uiso 1 1 calc R
H48B H 0.2194 0.7921 0.4700 0.072 Uiso 1 1 calc R
C54 C 0.3427(2) 0.8194(2) 0.5004(2) 0.0562(9) Uani 1 1 d .
H54A H 0.3831 0.8201 0.5435 0.067 Uiso 1 1 calc R
H54B H 0.3596 0.7733 0.4696 0.067 Uiso 1 1 calc R
C55 C 0.4003(2) 0.8027(3) 0.7361(2) 0.0680(11) Uani 1 1 d .
H55 H 0.4413 0.8296 0.7165 0.082 Uiso 1 1 calc R
C56 C 1.0282(3) 0.7754(4) 0.7218(3) 0.0906(15) Uani 1 1 d .
H56A H 1.0621 0.7198 0.7266 0.136 Uiso 1 1 calc R
H56B H 1.0594 0.8293 0.7123 0.136 Uiso 1 1 calc R
H56C H 0.9818 0.7667 0.6844 0.136 Uiso 1 1 calc R
C57 C 1.0620(3) 0.8162(5) 0.8454(3) 0.129(2) Uani 1 1 d .
H57A H 1.0354 0.8407 0.8805 0.193 Uiso 1 1 calc R
H57B H 1.0981 0.8637 0.8334 0.193 Uiso 1 1 calc R
H57C H 1.0933 0.7609 0.8626 0.193 Uiso 1 1 calc R
C58 C 0.45015(18) 1.0654(2) 0.37495(16) 0.0457(7) Uani 1 1 d .
H58 H 0.4437 1.1229 0.3514 0.055 Uiso 1 1 calc R
C59 C 0.52195(19) 1.0149(3) 0.37920(17) 0.0521(8) Uani 1 1 d .
H59 H 0.5635 1.0383 0.3587 0.063 Uiso 1 1 calc R

loop_
_atom_site_aniso_label
_atom_site_aniso_U_11
_atom_site_aniso_U_22
_atom_site_aniso_U_33
_atom_site_aniso_U_23
_atom_site_aniso_U_13
_atom_site_aniso_U_12
O13 0.0462(12) 0.0475(13) 0.0748(16) 0.0208(12) 0.0247(11) 0.0105(10)
C50 0.082(4) 0.075(4) 0.188(7) 0.004(4) -0.028(4) -0.025(3)
C52 0.118(4) 0.073(3) 0.118(5) -0.010(3) -0.012(4) -0.010(3)
C51 0.070(3) 0.107(5) 0.191(7) 0.014(5) 0.028(4) -0.031(3)
C39 0.0380(16) 0.059(2) 0.053(2) 0.0001(17) 0.0115(14) 0.0118(15)
C33 0.058(2) 0.087(3) 0.127(4) 0.013(3) 0.032(3) -0.009(2)
C22 0.079(3) 0.062(3) 0.093(3) -0.001(2) 0.010(2) -0.008(2)
C20 0.0390(16) 0.057(2) 0.067(2) 0.0044(18) 0.0156(16) 0.0100(15)
C21 0.0447(18) 0.050(2) 0.081(3) 0.0132(19) 0.0139(18) 0.0016(15)
C25 0.0455(17) 0.0464(19) 0.0501(19) 0.0053(15) 0.0101(15) 0.0084(14)
C18 0.0374(15) 0.0385(17) 0.0411(17) 0.0025(13) 0.0075(13) 0.0016(12)
C17 0.0365(14) 0.0438(17) 0.0353(16) 0.0008(13) 0.0081(12) 0.0041(12)
N6 0.0403(13) 0.0567(17) 0.0552(17) 0.0162(14) 0.0171(12) 0.0115(12)
C24 0.0386(15) 0.0432(17) 0.0444(17) -0.0006(14) 0.0111(13) 0.0024(13)
O10 0.0452(12) 0.0514(14) 0.0630(15) 0.0207(12) 0.0174(11) 0.0110(10)
Sm1 0.02823(8) 0.04231(11) 0.04088(10) 0.00261(7) 0.00826(6) 0.00126(6)
N3 0.0363(14) 0.0566(19) 0.069(2) -0.0175(16) 0.0085(13) 0.0004(13)
O6 0.0551(14) 0.0650(17) 0.0574(15) 0.0020(13) 0.0165(12) 0.0128(12)
O2 0.0587(14) 0.0627(16) 0.0685(16) -0.0089(14) 0.0281(12) 0.0014(13)
O7 0.0728(16) 0.0474(14) 0.0682(17) 0.0040(12) 0.0227(13) 0.0049(12)
O5 0.0409(12) 0.0859(19) 0.0570(15) 0.0198(13) 0.0098(11) -0.0041(12)
O4 0.0546(14) 0.0869(19) 0.0519(15) 0.0055(14) -0.0001(11) -0.0158(14)
O1 0.0627(16) 0.0659(18) 0.096(2) -0.0210(16) 0.0143(15) -0.0038(13)
O3 0.134(3) 0.0633(19) 0.115(3) -0.0230(18) 0.055(2) 0.0141(19)
O8 0.0815(19) 0.078(2) 0.095(2) -0.0342(17) 0.0221(16) 0.0182(16)
N1 0.082(2) 0.056(2) 0.0573(19) -0.0061(16) 0.0240(17) 0.0080(18)
N2 0.0538(17) 0.080(2) 0.0430(17) 0.0095(16) 0.0149(14) 0.0049(16)
O9 0.094(2) 0.130(3) 0.0585(18) 0.0483(19) 0.0132(15) 0.001(2)
N5 0.0568(16) 0.0424(16) 0.0554(17) -0.0023(13) 0.0105(14) -0.0078(12)
N7 0.0322(13) 0.091(2) 0.0498(17) -0.0074(15) 0.0040(12) -0.0028(13)
C5 0.0385(16) 0.066(2) 0.0408(18) 0.0076(16) 0.0041(13) -0.0010(14)
C3 0.061(2) 0.103(4) 0.062(2) 0.001(2) 0.0306(19) -0.001(2)
C4 0.0501(19) 0.068(2) 0.053(2) 0.0103(18) 0.0150(16) -0.0024(17)
C6 0.0418(18) 0.089(3) 0.051(2) 0.0109(19) 0.0112(15) 0.0035(17)
C2 0.076(3) 0.089(3) 0.065(3) -0.012(2) 0.015(2) 0.018(2)
C1 0.087(3) 0.061(3) 0.077(3) -0.002(2) 0.012(2) 0.004(2)
C9 0.124(4) 0.104(4) 0.147(5) -0.011(4) 0.069(4) -0.052(4)
C10 0.093(3) 0.085(3) 0.074(3) -0.015(3) 0.045(3) -0.031(3)
C11 0.099(3) 0.084(3) 0.057(2) 0.007(2) 0.022(2) -0.032(3)
C8 0.084(4) 0.113(4) 0.127(5) -0.022(4) 0.058(4) -0.022(3)
O11 0.0365(11) 0.0730(16) 0.0414(12) -0.0002(11) 0.0047(9) -0.0077(11)
O12 0.0310(11) 0.0667(16) 0.0705(17) 0.0033(13) 0.0050(11) -0.0058(10)
C14 0.0356(15) 0.0376(17) 0.0445(17) -0.0003(13) 0.0005(13) 0.0066(12)
C15 0.0571(19) 0.048(2) 0.0395(17) -0.0020(15) -0.0024(15) 0.0200(15)
C16 0.079(2) 0.057(2) 0.050(2) 0.0028(18) 0.0152(18) 0.0198(19)
N4 0.0319(14) 0.069(2) 0.091(2) 0.0017(17) 0.0072(15) -0.0072(13)
C30 0.052(2) 0.076(3) 0.089(3) 0.005(2) 0.019(2) -0.0030(19)
C36 0.073(4) 0.155(6) 0.166(7) -0.040(5) 0.053(4) -0.001(4)
C37 0.087(4) 0.171(8) 0.205(9) -0.094(7) 0.079(5) -0.046(5)
C38 0.130(6) 0.132(6) 0.226(9) -0.056(6) 0.103(7) -0.077(5)
C41 0.072(3) 0.060(2) 0.062(2) -0.021(2) -0.021(2) 0.038(2)
C43 0.182(6) 0.100(4) 0.045(3) -0.001(3) 0.008(4) 0.071(4)
C42 0.137(5) 0.085(4) 0.056(3) -0.031(3) -0.040(3) 0.058(3)
C44 0.141(4) 0.084(3) 0.047(2) 0.008(2) 0.030(3) 0.044(3)
O14 0.0418(14) 0.122(3) 0.101(2) -0.058(2) -0.0207(15) 0.0139(15)
C46 0.055(3) 0.186(6) 0.244(8) -0.162(6) -0.068(4) 0.043(3)
C47 0.049(2) 0.089(3) 0.166(5) -0.076(3) -0.016(3) 0.006(2)
C48 0.0512(19) 0.064(2) 0.068(2) 0.0191(19) 0.0214(18) 0.0073(17)
C54 0.0490(18) 0.048(2) 0.071(2) 0.0163(18) 0.0105(17) 0.0028(16)
C55 0.063(2) 0.076(3) 0.066(3) 0.012(2) 0.017(2) -0.012(2)
C56 0.071(3) 0.112(4) 0.093(4) 0.008(3) 0.028(3) 0.010(3)
C57 0.081(3) 0.181(6) 0.117(5) -0.034(5) 0.004(3) -0.039(4)
C58 0.0426(16) 0.0490(19) 0.0463(18) 0.0071(15) 0.0108(14) 0.0036(14)
C59 0.0412(17) 0.067(2) 0.052(2) 0.0076(17) 0.0191(15) 0.0048(15)

loop_
_atom_type_symbol
_atom_type_description
_atom_type_scat_dispersion_real
_atom_type_scat_dispersion_imag
_atom_type_scat_source
C C 0.0033 0.0016 'International Tables Vol C Tables 4.2.6.8 and 6.1.1.4'
H H 0.0000 0.0000 'International Tables Vol C Tables 4.2.6.8 and 6.1.1.4'
N N 0.0061 0.0033 'International Tables Vol C Tables 4.2.6.8 and 6.1.1.4'
O O 0.0106 0.0060 'International Tables Vol C Tables 4.2.6.8 and 6.1.1.4'
Sm Sm -0.1638 3.4418 'International Tables Vol C Tables 4.2.6.8 and 6.1.1.4'

loop_
_geom_angle_atom_site_label_1
_geom_angle_atom_site_label_2
_geom_angle_atom_site_label_3
_geom_angle
_geom_angle_site_symmetry_1
_geom_angle_site_symmetry_3
C24 O13 C54 119.1(2) . .
C51 C50 C52 120.5(6) . .
C51 C50 H50 119.8 . .
C52 C50 H50 119.8 . .
C50 C52 C22 120.5(6) . .
C50 C52 H52 119.8 . .
C22 C52 H52 119.8 . .
C50 C51 C33 119.6(5) . .
C50 C51 H51 120.2 . .
C33 C51 H51 120.2 . .
C59 C39 C25 121.0(3) . .
C59 C39 H39 119.5 . .
C25 C39 H39 119.5 . .
C21 C33 C51 120.7(5) . .
C21 C33 H33 119.6 . .
C51 C33 H33 119.6 . .
C52 C22 C21 120.1(5) . .
C52 C22 H22 120.0 . .
C21 C22 H22 120.0 . .
N6 C20 C21 111.6(3) . .
N6 C20 H20A 109.3 . .
C21 C20 H20A 109.3 . .
N6 C20 H20B 109.3 . .
C21 C20 H20B 109.3 . .
H20A C20 H20B 108.0 . .
C22 C21 C33 118.6(4) . .
C22 C21 C20 120.7(3) . .
C33 C21 C20 120.6(4) . .
C39 C25 C24 119.9(3) . .
C39 C25 H25 120.0 . .
C24 C25 H25 120.0 . .
O10 C18 N6 121.0(3) . .
O10 C18 C17 120.1(3) . .
N6 C18 C17 118.9(3) . .
C58 C17 C24 118.1(3) . .
C58 C17 C18 117.2(3) . .
C24 C17 C18 124.7(2) . .
C18 N6 C20 124.7(3) . .
C18 N6 H6 117.6 . .
C20 N6 H6 117.6 . .
O13 C24 C25 122.2(3) . .
O13 C24 C17 117.8(2) . .
C25 C24 C17 120.0(3) . .
C18 O10 Sm1 178.8(2) . 3_676
O11 Sm1 O10 80.42(8) . 3_676
O11 Sm1 O12 150.76(8) . .
O10 Sm1 O12 86.63(8) 3_676 .
O11 Sm1 O7 87.70(9) . .
O10 Sm1 O7 126.98(8) 3_676 .
O12 Sm1 O7 79.32(8) . .
O11 Sm1 O2 80.52(8) . .
O10 Sm1 O2 80.75(8) 3_676 .
O12 Sm1 O2 123.23(9) . .
O7 Sm1 O2 147.66(8) . .
O11 Sm1 O5 76.30(8) . .
O10 Sm1 O5 150.35(7) 3_676 .
O12 Sm1 O5 122.26(8) . .
O7 Sm1 O5 70.41(8) . .
O2 Sm1 O5 77.54(9) . .
O11 Sm1 O1 127.97(8) . .
O10 Sm1 O1 75.15(9) 3_676 .
O12 Sm1 O1 72.39(9) . .
O7 Sm1 O1 143.02(9) . .
O2 Sm1 O1 50.85(8) . .
O5 Sm1 O1 105.37(10) . .
O11 Sm1 O4 126.75(8) . .
O10 Sm1 O4 149.20(9) 3_676 .
O12 Sm1 O4 74.63(8) . .
O7 Sm1 O4 73.89(9) . .
O2 Sm1 O4 89.25(9) . .
O5 Sm1 O4 50.50(8) . .
O1 Sm1 O4 75.97(9) . .
O11 Sm1 O6 79.98(7) . .
O10 Sm1 O6 76.32(8) 3_676 .
O12 Sm1 O6 71.49(8) . .
O7 Sm1 O6 50.70(8) . .
O2 Sm1 O6 151.98(8) . .
O5 Sm1 O6 116.70(9) . .
O1 Sm1 O6 134.70(9) . .
O4 Sm1 O6 118.59(8) . .
O8 N3 O6 121.8(3) . .
O8 N3 O7 121.2(3) . .
O6 N3 O7 117.0(3) . .
N3 O6 Sm1 94.84(19) . .
N1 O2 Sm1 97.00(18) . .
N3 O7 Sm1 97.27(19) . .
N2 O5 Sm1 96.86(18) . .
N2 O4 Sm1 95.95(18) . .
N1 O1 Sm1 95.7(2) . .
O3 N1 O2 122.4(3) . .
O3 N1 O1 121.7(4) . .
O2 N1 O1 116.0(3) . .
O9 N2 O5 122.0(3) . .
O9 N2 O4 121.9(3) . .
O5 N2 O4 116.1(3) . .
C47 N5 C48 115.1(4) . .
C47 N5 C11 112.0(3) . .
C48 N5 C11 115.7(3) . .
C14 N7 C6 125.4(3) . .
C14 N7 H7 117.3 . .
C6 N7 H7 117.3 . .
C55 C5 C4 118.1(3) . .
C55 C5 C6 121.3(3) . .
C4 C5 C6 120.6(3) . .
C2 C3 C4 120.5(4) . .
C2 C3 H3 119.7 . .
C4 C3 H3 119.7 . .
C5 C4 C3 120.0(4) . .
C5 C4 H4 120.0 . .
C3 C4 H4 120.0 . .
N7 C6 C5 111.5(3) . .
N7 C6 H6A 109.3 . .
C5 C6 H6A 109.3 . .
N7 C6 H6B 109.3 . .
C5 C6 H6B 109.3 . .
H6A C6 H6B 108.0 . .
C1 C2 C3 119.7(4) . .
C1 C2 H2 120.2 . .
C3 C2 H2 120.2 . .
C2 C1 C55 120.4(4) . .
C2 C1 H1 119.8 . .
C55 C1 H1 119.8 . .
C38 C9 C10 121.6(7) . .
C38 C9 H9 119.2 . .
C10 C9 H9 119.2 . .
C9 C10 C8 116.1(5) . .
C9 C10 C11 121.3(5) . .
C8 C10 C11 122.6(4) . .
N5 C11 C10 117.1(3) . .
N5 C11 H11A 108.0 . .
C10 C11 H11A 108.0 . .
N5 C11 H11B 108.0 . .
C10 C11 H11B 108.0 . .
H11A C11 H11B 107.3 . .
C10 C8 C36 122.2(6) . .
C10 C8 H8A 118.9 . .
C36 C8 H8A 118.9 . .
C14 O11 Sm1 174.4(2) . .
C30 O12 Sm1 134.0(3) . .
O11 C14 N7 120.4(3) . .
O11 C14 C15 119.6(3) . .
N7 C14 C15 120.1(3) . .
C16 C15 C41 118.0(3) . .
C16 C15 C14 117.1(3) . .
C41 C15 C14 124.9(3) . .
C44 C16 C15 121.2(4) . .
C44 C16 H16 119.4 . .
C15 C16 H16 119.4 . .
C30 N4 C56 122.9(4) . .
C30 N4 C57 120.0(4) . .
C56 N4 C57 117.1(4) . .
O12 C30 N4 124.5(4) . .
O12 C30 H30 117.8 . .
N4 C30 H30 117.8 . .
C37 C36 C8 119.6(7) . .
C37 C36 H36 120.2 . .
C8 C36 H36 120.2 . .
C38 C37 C36 118.7(7) . .
C38 C37 H37 120.6 . .
C36 C37 H37 120.6 . .
C37 C38 C9 121.7(7) . .
C37 C38 H38 119.2 . .
C9 C38 H38 119.2 . .
O14 C41 C15 116.9(3) . .
O14 C41 C42 123.9(4) . .
C15 C41 C42 119.2(5) . .
C44 C43 C42 120.0(5) . .
C44 C43 H43 120.0 . .
C42 C43 H43 120.0 . .
C43 C42 C41 121.0(5) . .
C43 C42 H42 119.5 . .
C41 C42 H42 119.5 . .
C43 C44 C16 120.6(5) . .
C43 C44 H44 119.7 . .
C16 C44 H44 119.7 . .
C41 O14 C46 122.5(5) . .
C47 C46 O14 118.0(4) . .
C47 C46 H46A 107.8 . .
O14 C46 H46A 107.8 . .
C47 C46 H46B 107.8 . .
O14 C46 H46B 107.8 . .
H46A C46 H46B 107.1 . .
C46 C47 N5 124.5(4) . .
C46 C47 H47A 106.2 . .
N5 C47 H47A 106.2 . .
C46 C47 H47B 106.2 . .
N5 C47 H47B 106.2 . .
H47A C47 H47B 106.4 . .
N5 C48 C54 110.4(3) . .
N5 C48 H48A 109.6 . .
C54 C48 H48A 109.6 . .
N5 C48 H48B 109.6 . .
C54 C48 H48B 109.6 . .
H48A C48 H48B 108.1 . .
O13 C54 C48 107.0(3) . .
O13 C54 H54A 110.3 . .
C48 C54 H54A 110.3 . .
O13 C54 H54B 110.3 . .
C48 C54 H54B 110.3 . .
H54A C54 H54B 108.6 . .
C1 C55 C5 121.4(4) . .
C1 C55 H55 119.3 . .
C5 C55 H55 119.3 . .
N4 C56 H56A 109.5 . .
N4 C56 H56B 109.5 . .
H56A C56 H56B 109.5 . .
N4 C56 H56C 109.5 . .
H56A C56 H56C 109.5 . .
H56B C56 H56C 109.5 . .
N4 C57 H57A 109.5 . .
N4 C57 H57B 109.5 . .
H57A C57 H57B 109.5 . .
N4 C57 H57C 109.5 . .
H57A C57 H57C 109.5 . .
H57B C57 H57C 109.5 . .
C59 C58 C17 121.3(3) . .
C59 C58 H58 119.3 . .
C17 C58 H58 119.3 . .
C39 C59 C58 119.6(3) . .
C39 C59 H59 120.2 . .
C58 C59 H59 120.2 . .

loop_
_geom_bond_atom_site_label_1
_geom_bond_atom_site_label_2
_geom_bond_distance
_geom_bond_site_symmetry_2
O13 C24 1.365(3) .
O13 C54 1.434(4) .
C50 C51 1.353(8) .
C50 C52 1.368(8) .
C50 H50 0.9300 .
C52 C22 1.373(6) .
C52 H52 0.9300 .
C51 C33 1.385(7) .
C51 H51 0.9300 .
C39 C59 1.372(5) .
C39 C25 1.373(4) .
C39 H39 0.9300 .
C33 C21 1.382(5) .
C33 H33 0.9300 .
C22 C21 1.381(6) .
C22 H22 0.9300 .
C20 N6 1.457(4) .
C20 C21 1.510(5) .
C20 H20A 0.9700 .
C20 H20B 0.9700 .
C25 C24 1.391(4) .
C25 H25 0.9300 .
C18 O10 1.244(3) .
C18 N6 1.319(4) .
C18 C17 1.494(4) .
C17 C58 1.392(4) .
C17 C24 1.409(4) .
N6 H6 0.8600 .
O10 Sm1 2.342(2) 3_676
Sm1 O11 2.324(2) .
Sm1 O10 2.342(2) 3_676
Sm1 O12 2.375(2) .
Sm1 O7 2.487(2) .
Sm1 O2 2.492(2) .
Sm1 O5 2.517(2) .
Sm1 O1 2.518(3) .
Sm1 O4 2.530(2) .
Sm1 O6 2.541(2) .
N3 O8 1.221(3) .
N3 O6 1.260(4) .
N3 O7 1.266(4) .
O2 N1 1.267(4) .
O5 N2 1.264(4) .
O4 N2 1.274(4) .
O1 N1 1.269(4) .
O3 N1 1.215(4) .
N2 O9 1.214(4) .
N5 C47 1.434(5) .
N5 C48 1.447(4) .
N5 C11 1.458(5) .
N7 C14 1.309(4) .
N7 C6 1.459(4) .
N7 H7 0.8600 .
C5 C55 1.378(5) .
C5 C4 1.385(4) .
C5 C6 1.505(5) .
C3 C2 1.370(6) .
C3 C4 1.391(5) .
C3 H3 0.9300 .
C4 H4 0.9300 .
C6 H6A 0.9700 .
C6 H6B 0.9700 .
C2 C1 1.354(6) .
C2 H2 0.9300 .
C1 C55 1.377(6) .
C1 H1 0.9300 .
C9 C38 1.374(9) .
C9 C10 1.376(6) .
C9 H9 0.9300 .
C10 C8 1.379(7) .
C10 C11 1.496(6) .
C11 H11A 0.9700 .
C11 H11B 0.9700 .
C8 C36 1.396(8) .
C8 H8A 0.9300 .
O11 C14 1.254(3) .
O12 C30 1.222(5) .
C14 C15 1.491(4) .
C15 C16 1.397(5) .
C15 C41 1.402(5) .
C16 C44 1.380(5) .
C16 H16 0.9300 .
N4 C30 1.317(5) .
N4 C56 1.420(6) .
N4 C57 1.460(6) .
C30 H30 0.9300 .
C36 C37 1.362(9) .
C36 H36 0.9300 .
C37 C38 1.353(11) .
C37 H37 0.9300 .
C38 H38 0.9300 .
C41 O14 1.353(5) .
C41 C42 1.407(6) .
C43 C44 1.355(8) .
C43 C42 1.367(8) .
C43 H43 0.9300 .
C42 H42 0.9300 .
C44 H44 0.9300 .
O14 C46 1.420(5) .
C46 C47 1.298(6) .
C46 H46A 0.9700 .
C46 H46B 0.9700 .
C47 H47A 0.9700 .
C47 H47B 0.9700 .
C48 C54 1.512(4) .
C48 H48A 0.9700 .
C48 H48B 0.9700 .
C54 H54A 0.9700 .
C54 H54B 0.9700 .
C55 H55 0.9300 .
C56 H56A 0.9600 .
C56 H56B 0.9600 .
C56 H56C 0.9600 .
C57 H57A 0.9600 .
C57 H57B 0.9600 .
C57 H57C 0.9600 .
C58 C59 1.378(4) .
C58 H58 0.9300 .
C59 H59 0.9300 .

loop_
_geom_torsion_atom_site_label_1
_geom_torsion_atom_site_label_2
_geom_torsion_atom_site_label_3
_geom_torsion_atom_site_label_4
_geom_torsion
_geom_torsion_site_symmetry_1
_geom_torsion_site_symmetry_4
C51 C50 C52 C22 -2.1(9) . .
C52 C50 C51 C33 1.7(10) . .
C50 C51 C33 C21 0.1(9) . .
C50 C52 C22 C21 0.7(8) . .
C52 C22 C21 C33 1.1(6) . .
C52 C22 C21 C20 -175.4(4) . .
C51 C33 C21 C22 -1.5(7) . .
C51 C33 C21 C20 175.0(4) . .
N6 C20 C21 C22 -57.2(5) . .
N6 C20 C21 C33 126.3(4) . .
C59 C39 C25 C24 0.4(5) . .
O10 C18 C17 C58 13.8(4) . .
N6 C18 C17 C58 -165.7(3) . .
O10 C18 C17 C24 -164.9(3) . .
N6 C18 C17 C24 15.7(5) . .
O10 C18 N6 C20 6.8(5) . .
C17 C18 N6 C20 -173.7(3) . .
C21 C20 N6 C18 99.2(4) . .
C54 O13 C24 C25 -4.1(5) . .
C54 O13 C24 C17 174.6(3) . .
C39 C25 C24 O13 178.5(3) . .
C39 C25 C24 C17 -0.2(5) . .
C58 C17 C24 O13 -178.8(3) . .
C18 C17 C24 O13 -0.2(5) . .
C58 C17 C24 C25 -0.1(5) . .
C18 C17 C24 C25 178.5(3) . .
N6 C18 O10 Sm1 -76(10) . 3_676
C17 C18 O10 Sm1 105(10) . 3_676
O8 N3 O6 Sm1 -175.3(3) . .
O7 N3 O6 Sm1 4.8(3) . .
O11 Sm1 O6 N3 -98.08(18) . .
O10 Sm1 O6 N3 179.44(19) 3_676 .
O12 Sm1 O6 N3 88.43(18) . .
O7 Sm1 O6 N3 -2.80(16) . .
O2 Sm1 O6 N3 -144.62(19) . .
O5 Sm1 O6 N3 -29.1(2) . .
O1 Sm1 O6 N3 127.16(18) . .
O4 Sm1 O6 N3 28.5(2) . .
O11 Sm1 O2 N1 -156.0(2) . .
O10 Sm1 O2 N1 -74.3(2) 3_676 .
O12 Sm1 O2 N1 5.5(2) . .
O7 Sm1 O2 N1 133.8(2) . .
O5 Sm1 O2 N1 126.0(2) . .
O1 Sm1 O2 N1 4.05(19) . .
O4 Sm1 O2 N1 76.5(2) . .
O6 Sm1 O2 N1 -109.6(2) . .
O8 N3 O7 Sm1 175.2(3) . .
O6 N3 O7 Sm1 -4.9(3) . .
O11 Sm1 O7 N3 81.73(18) . .
O10 Sm1 O7 N3 5.5(2) 3_676 .
O12 Sm1 O7 N3 -71.94(18) . .
O2 Sm1 O7 N3 149.93(18) . .
O5 Sm1 O7 N3 158.0(2) . .
O1 Sm1 O7 N3 -112.3(2) . .
O4 Sm1 O7 N3 -148.86(19) . .
O6 Sm1 O7 N3 2.80(16) . .
O11 Sm1 O5 N2 172.8(2) . .
O10 Sm1 O5 N2 -147.9(2) 3_676 .
O12 Sm1 O5 N2 17.6(2) . .
O7 Sm1 O5 N2 80.4(2) . .
O2 Sm1 O5 N2 -104.0(2) . .
O1 Sm1 O5 N2 -61.0(2) . .
O4 Sm1 O5 N2 -4.55(19) . .
O6 Sm1 O5 N2 101.7(2) . .
O11 Sm1 O4 N2 1.4(2) . .
O10 Sm1 O4 N2 149.28(18) 3_676 .
O12 Sm1 O4 N2 -156.2(2) . .
O7 Sm1 O4 N2 -73.1(2) . .
O2 Sm1 O4 N2 78.9(2) . .
O5 Sm1 O4 N2 4.51(18) . .
O1 Sm1 O4 N2 128.6(2) . .
O6 Sm1 O4 N2 -97.8(2) . .
O11 Sm1 O1 N1 21.2(3) . .
O10 Sm1 O1 N1 86.0(2) 3_676 .
O12 Sm1 O1 N1 177.2(2) . .
O7 Sm1 O1 N1 -140.9(2) . .
O2 Sm1 O1 N1 -4.04(19) . .
O5 Sm1 O1 N1 -63.2(2) . .
O4 Sm1 O1 N1 -104.8(2) . .
O6 Sm1 O1 N1 138.7(2) . .
Sm1 O2 N1 O3 172.0(3) . .
Sm1 O2 N1 O1 -6.9(3) . .
Sm1 O1 N1 O3 -172.1(3) . .
Sm1 O1 N1 O2 6.9(3) . .
Sm1 O5 N2 O9 -170.8(3) . .
Sm1 O5 N2 O4 7.8(3) . .
Sm1 O4 N2 O9 170.8(3) . .
Sm1 O4 N2 O5 -7.7(3) . .
C55 C5 C4 C3 -0.3(5) . .
C6 C5 C4 C3 178.4(3) . .
C2 C3 C4 C5 0.8(6) . .
C14 N7 C6 C5 131.7(3) . .
C55 C5 C6 N7 -64.3(4) . .
C4 C5 C6 N7 116.9(4) . .
C4 C3 C2 C1 -0.4(7) . .
C3 C2 C1 C55 -0.5(7) . .
C38 C9 C10 C8 0.5(8) . .
C38 C9 C10 C11 179.8(5) . .
C47 N5 C11 C10 -54.8(5) . .
C48 N5 C11 C10 79.9(5) . .
C9 C10 C11 N5 114.4(5) . .
C8 C10 C11 N5 -66.3(6) . .
C9 C10 C8 C36 -1.2(8) . .
C11 C10 C8 C36 179.4(5) . .
O10 Sm1 O11 C14 -24(2) 3_676 .
O12 Sm1 O11 C14 -89(2) . .
O7 Sm1 O11 C14 -152(2) . .
O2 Sm1 O11 C14 58(2) . .
O5 Sm1 O11 C14 137(2) . .
O1 Sm1 O11 C14 38(2) . .
O4 Sm1 O11 C14 140(2) . .
O6 Sm1 O11 C14 -102(2) . .
O11 Sm1 O12 C30 -173.8(3) . .
O10 Sm1 O12 C30 122.7(4) 3_676 .
O7 Sm1 O12 C30 -108.6(4) . .
O2 Sm1 O12 C30 46.1(4) . .
O5 Sm1 O12 C30 -50.1(4) . .
O1 Sm1 O12 C30 47.2(4) . .
O4 Sm1 O12 C30 -32.6(3) . .
O6 Sm1 O12 C30 -160.6(4) . .
Sm1 O11 C14 N7 -101(2) . .
Sm1 O11 C14 C15 78(2) . .
C6 N7 C14 O11 -2.8(5) . .
C6 N7 C14 C15 178.0(3) . .
O11 C14 C15 C16 -9.7(4) . .
N7 C14 C15 C16 169.5(3) . .
O11 C14 C15 C41 169.4(3) . .
N7 C14 C15 C41 -11.4(5) . .
C41 C15 C16 C44 0.5(5) . .
C14 C15 C16 C44 179.7(3) . .
Sm1 O12 C30 N4 176.0(3) . .
C56 N4 C30 O12 -0.4(6) . .
C57 N4 C30 O12 -178.0(5) . .
C10 C8 C36 C37 2.6(9) . .
C8 C36 C37 C38 -3.2(11) . .
C36 C37 C38 C9 2.6(13) . .
C10 C9 C38 C37 -1.2(11) . .
C16 C15 C41 O14 178.8(3) . .
C14 C15 C41 O14 -0.3(5) . .
C16 C15 C41 C42 -0.1(5) . .
C14 C15 C41 C42 -179.2(3) . .
C44 C43 C42 C41 0.0(8) . .
O14 C41 C42 C43 -178.9(4) . .
C15 C41 C42 C43 -0.1(6) . .
C42 C43 C44 C16 0.4(7) . .
C15 C16 C44 C43 -0.6(6) . .
C15 C41 O14 C46 165.7(4) . .
C42 C41 O14 C46 -15.4(6) . .
C41 O14 C46 C47 -106.9(7) . .
O14 C46 C47 N5 -4.3(12) . .
C48 N5 C47 C46 110.9(7) . .
C11 N5 C47 C46 -114.2(7) . .
C47 N5 C48 C54 -84.8(4) . .
C11 N5 C48 C54 141.9(3) . .
C24 O13 C54 C48 -168.5(3) . .
N5 C48 C54 O13 -177.7(3) . .
C2 C1 C55 C5 1.0(7) . .
C4 C5 C55 C1 -0.6(6) . .
C6 C5 C55 C1 -179.3(4) . .
C24 C17 C58 C59 0.1(5) . .
C18 C17 C58 C59 -178.6(3) . .
C25 C39 C59 C58 -0.4(5) . .
C17 C58 C59 C39 0.1(5) . .
